data_2227369
loop_
_publ_author_name
'Peulecke, Normen'
'Peitz, Stephan'
'M\"uller, Bernd H.'
'Spannenberg, Anke'
'Rosenthal, Uwe'

_publ_section_title
;
 [Bis(diphenylphosphanyl)dimethylsilane-\k^2^<i>P</i>,<i>P</i>']tetracarbonylchromium(0)
;
_journal_coeditor_code CV2781
_journal_issue 11
_journal_name_full 'Acta Crystallographica Section E'
_journal_page_first m1494
_journal_paper_doi 10.1107/S1600536810043679
_journal_volume 66
_journal_year 2010
_chemical_formula_iupac '[Cr (C26 H26 P2 Si) (C O)4]'
_chemical_formula_moiety 'C30 H26 Cr O4 P2 Si'
_chemical_formula_sum 'C30 H26 Cr O4 P2 Si'
_chemical_formula_weight 592.54
_chemical_name_systematic
;
[Bis(diphenylphosphanyl)dimethylsilane-
\k^2^<i>P</i>,<i>P</i>']tetracarbonylchromium
;
_space_group_IT_number 14
_symmetry_cell_setting monoclinic
_symmetry_space_group_name_Hall '-P 2ybc'
_symmetry_space_group_name_H-M 'P 1 21/c 1'
_atom_sites_solution_hydrogens geom
_atom_sites_solution_primary direct
_atom_sites_solution_secondary difmap
_audit_creation_method SHELXL97
_cell_angle_alpha 90.00
_cell_angle_beta 102.073(2)
_cell_angle_gamma 90.00
_cell_formula_units_Z 4
_cell_length_a 13.7832(4)
_cell_length_b 11.9204(2)
_cell_length_c 18.1329(5)
_cell_measurement_reflns_used 13232
_cell_measurement_temperature 200(2)
_cell_measurement_theta_max 29.62
_cell_measurement_theta_min 1.99
_cell_volume 2913.36(13)
_computing_cell_refinement 'X-AREA (Stoe & Cie, 2005)'
_computing_data_collection 'X-AREA (Stoe & Cie, 2005)'
_computing_data_reduction 'X-AREA (Stoe & Cie, 2005)'
_computing_molecular_graphics 'XP in SHELXTL (Sheldrick, 2008)'
_computing_publication_material 'SHELXL97 (Sheldrick, 2008)'
_computing_structure_refinement 'SHELXL97 (Sheldrick, 2008)'
_computing_structure_solution 'SHELXS97 (Sheldrick, 2008)'
_diffrn_ambient_temperature 200(2)
_diffrn_measured_fraction_theta_full 1.000
_diffrn_measured_fraction_theta_max 1.000
_diffrn_measurement_device_type 'Stoe IPDS II'
_diffrn_measurement_method \w
_diffrn_radiation_monochromator graphite
_diffrn_radiation_source 'fine-focus sealed tube'
_diffrn_radiation_type MoK\a
_diffrn_radiation_wavelength 0.71073
_diffrn_reflns_av_R_equivalents 0.0318
_diffrn_reflns_av_sigmaI/netI 0.0248
_diffrn_reflns_limit_h_max 17
_diffrn_reflns_limit_h_min -17
_diffrn_reflns_limit_k_max 15
_diffrn_reflns_limit_k_min -15
_diffrn_reflns_limit_l_max 23
_diffrn_reflns_limit_l_min -23
_diffrn_reflns_number 47168
_diffrn_reflns_theta_full 27.50
_diffrn_reflns_theta_max 27.50
_diffrn_reflns_theta_min 2.06
_exptl_absorpt_coefficient_mu 0.577
_exptl_absorpt_correction_T_max 0.8671
_exptl_absorpt_correction_T_min 0.7733
_exptl_absorpt_correction_type numerical
_exptl_absorpt_process_details '(X-SHAPE and X-RED32; Stoe & Cie, 2005)'
_exptl_crystal_colour yellow
_exptl_crystal_density_diffrn 1.351
_exptl_crystal_density_method 'not measured'
_exptl_crystal_description prism
_exptl_crystal_F_000 1224
_exptl_crystal_size_max 0.45
_exptl_crystal_size_mid 0.40
_exptl_crystal_size_min 0.38
_refine_diff_density_max 0.315
_refine_diff_density_min -0.330
_refine_ls_extinction_method none
_refine_ls_goodness_of_fit_ref 0.929
_refine_ls_hydrogen_treatment constr
_refine_ls_matrix_type full
_refine_ls_number_parameters 345
_refine_ls_number_reflns 6688
_refine_ls_number_restraints 6
_refine_ls_restrained_S_all 0.931
_refine_ls_R_factor_all 0.0370
_refine_ls_R_factor_gt 0.0259
_refine_ls_shift/su_max 0.001
_refine_ls_shift/su_mean 0.000
_refine_ls_structure_factor_coef Fsqd
_refine_ls_weighting_details 'calc w = 1/[\s^2^(Fo^2^)+(0.0437P)^2^] where P=(Fo^2^+2Fc^2^)/3'
_refine_ls_weighting_scheme calc
_refine_ls_wR_factor_gt 0.0630
_refine_ls_wR_factor_ref 0.0653
_reflns_number_gt 5370
_reflns_number_total 6688
_reflns_threshold_expression I>2\s(I)
_cod_data_source_file cv2781.cif
_cod_data_source_block I
_cod_original_sg_symbol_H-M 'P 21/c'
_cod_database_code 2227369
_cod_database_fobs_code 2227369

loop_
_symmetry_equiv_pos_as_xyz
'x, y, z'
'-x, y+1/2, -z+1/2'
'-x, -y, -z'
'x, -y-1/2, z-1/2'

loop_
_atom_site_type_symbol
_atom_site_label
_atom_site_fract_x
_atom_site_fract_y
_atom_site_fract_z
_atom_site_U_iso_or_equiv
_atom_site_adp_type
_atom_site_calc_flag
_atom_site_refinement_flags
_atom_site_occupancy
_atom_site_disorder_assembly
_atom_site_disorder_group
C C1 0.25499(13) 0.34671(15) 0.23882(9) 0.0452(4) Uani d . 1 . .
H H1A 0.2964 0.3105 0.2079 0.068 Uiso calc R 1 . .
H H1B 0.2941 0.4035 0.2711 0.068 Uiso calc R 1 . .
H H1C 0.1979 0.3826 0.2060 0.068 Uiso calc R 1 . .
C C2 0.13677(12) 0.12988(15) 0.23902(10) 0.0445(4) Uani d . 1 . .
H H2A 0.0795 0.1647 0.2057 0.067 Uiso calc R 1 . .
H H2B 0.1136 0.0746 0.2714 0.067 Uiso calc R 1 . .
H H2C 0.1782 0.0926 0.2086 0.067 Uiso calc R 1 . .
C C3 0.37225(9) 0.03094(13) 0.35878(8) 0.0312(3) Uani d . 1 . .
C C4 0.38402(12) -0.06394(13) 0.40336(10) 0.0411(4) Uani d D 1 . .
H H4 0.3647 -0.0619 0.4507 0.049 Uiso calc R 1 . .
C C5 0.42314(14) -0.16177(14) 0.38092(10) 0.0525(4) Uani d D 1 . .
H H5 0.4309 -0.2259 0.4127 0.063 Uiso calc R 1 . .
C C6 0.45082(13) -0.16610(15) 0.31233(9) 0.0535(5) Uani d D 1 . .
H H6 0.4776 -0.2332 0.2965 0.064 Uiso calc R 1 . .
C C7 0.43945(13) -0.07262(14) 0.26685(10) 0.0553(5) Uani d D 1 . .
H H7 0.4588 -0.0753 0.2196 0.066 Uiso calc R 1 . .
C C8 0.40018(12) 0.02518(15) 0.28928(9) 0.0442(4) Uani d D 1 . .
H H8 0.3922 0.0889 0.2571 0.053 Uiso calc R 1 . .
C C9 0.43399(9) 0.25333(12) 0.40684(7) 0.0277(3) Uani d . 1 . .
C C10 0.52916(10) 0.20972(14) 0.41518(9) 0.0378(3) Uani d . 1 . .
H H10 0.5384 0.1311 0.4113 0.045 Uiso calc R 1 . .
C C11 0.61087(11) 0.28078(16) 0.42918(10) 0.0455(4) Uani d . 1 . .
H H11 0.6758 0.2503 0.4358 0.055 Uiso calc R 1 . .
C C12 0.59842(12) 0.39468(16) 0.43350(9) 0.0438(4) Uani d . 1 . .
H H12 0.6546 0.4428 0.4432 0.053 Uiso calc R 1 . .
C C13 0.50415(12) 0.43899(14) 0.42375(9) 0.0386(3) Uani d . 1 . .
H H13 0.4952 0.5179 0.4251 0.046 Uiso calc R 1 . .
C C14 0.42244(10) 0.36853(13) 0.41193(8) 0.0330(3) Uani d . 1 . .
H H14 0.3579 0.3994 0.4073 0.040 Uiso calc R 1 . .
C C15 0.13366(9) 0.43218(12) 0.41500(8) 0.0302(3) Uani d . 1 . .
C C16 0.14302(13) 0.51650(14) 0.36418(10) 0.0456(4) Uani d . 1 . .
H H16 0.1494 0.4976 0.3145 0.055 Uiso calc R 1 . .
C C17 0.14317(15) 0.62837(15) 0.38556(12) 0.0561(5) Uani d . 1 . .
H H17 0.1496 0.6854 0.3503 0.067 Uiso calc R 1 . .
C C18 0.13416(12) 0.65736(14) 0.45713(12) 0.0493(4) Uani d . 1 . .
H H18 0.1344 0.7341 0.4714 0.059 Uiso calc R 1 . .
C C19 0.12477(12) 0.57488(15) 0.50772(10) 0.0446(4) Uani d . 1 . .
H H19 0.1183 0.5946 0.5572 0.053 Uiso calc R 1 . .
C C20 0.12470(10) 0.46281(13) 0.48722(9) 0.0355(3) Uani d . 1 . .
H H20 0.1185 0.4064 0.5229 0.043 Uiso calc R 1 . .
C C21 -0.00463(9) 0.25993(12) 0.35370(8) 0.0291(3) Uani d . 1 . .
C C22 -0.06017(11) 0.33304(14) 0.30152(9) 0.0394(3) Uani d . 1 . .
H H22 -0.0289 0.3955 0.2837 0.047 Uiso calc R 1 . .
C C23 -0.16100(12) 0.31502(16) 0.27540(10) 0.0466(4) Uani d . 1 . .
H H23 -0.1985 0.3656 0.2401 0.056 Uiso calc R 1 . .
C C24 -0.20685(11) 0.22462(16) 0.30030(10) 0.0466(4) Uani d . 1 . .
H H24 -0.2760 0.2130 0.2825 0.056 Uiso calc R 1 . .
C C25 -0.15301(11) 0.15113(16) 0.35085(11) 0.0479(4) Uani d . 1 . .
H H25 -0.1847 0.0880 0.3675 0.058 Uiso calc R 1 . .
C C26 -0.05175(11) 0.16869(14) 0.37797(9) 0.0392(3) Uani d . 1 . .
H H26 -0.0149 0.1177 0.4133 0.047 Uiso calc R 1 . .
C C27 0.29769(10) 0.06277(12) 0.55229(8) 0.0303(3) Uani d . 1 . .
C C28 0.16332(10) 0.02616(13) 0.43194(9) 0.0353(3) Uani d . 1 . .
C C29 0.12597(10) 0.16240(13) 0.54054(8) 0.0340(3) Uani d . 1 . .
C C30 0.29387(10) 0.27186(13) 0.53968(8) 0.0318(3) Uani d . 1 . .
Cr Cr1 0.221253(14) 0.156127(18) 0.482132(12) 0.02433(6) Uani d . 1 . .
O O1 0.34093(8) 0.00645(10) 0.59947(6) 0.0440(3) Uani d . 1 . .
O O2 0.13246(10) -0.05665(11) 0.40470(8) 0.0575(3) Uani d . 1 . .
O O3 0.06848(9) 0.16388(12) 0.57808(7) 0.0554(3) Uani d . 1 . .
O O4 0.34046(9) 0.33533(10) 0.57916(7) 0.0500(3) Uani d . 1 . .
P P1 0.32570(2) 0.16071(3) 0.392418(19) 0.02575(8) Uani d . 1 . .
P P2 0.12811(2) 0.28288(3) 0.39145(2) 0.02589(8) Uani d . 1 . .
Si Si1 0.21062(3) 0.23959(3) 0.29856(2) 0.02921(9) Uani d . 1 . .

loop_
_atom_site_aniso_label
_atom_site_aniso_U_11
_atom_site_aniso_U_22
_atom_site_aniso_U_33
_atom_site_aniso_U_12
_atom_site_aniso_U_13
_atom_site_aniso_U_23
C1 0.0530(9) 0.0510(10) 0.0323(8) -0.0054(8) 0.0102(7) 0.0108(7)
C2 0.0419(8) 0.0442(10) 0.0423(9) -0.0046(7) -0.0029(7) -0.0077(7)
C3 0.0247(6) 0.0372(8) 0.0317(7) -0.0008(5) 0.0059(5) -0.0067(6)
C4 0.0453(8) 0.0373(9) 0.0439(9) 0.0068(7) 0.0163(7) -0.0026(7)
C5 0.0559(10) 0.0401(10) 0.0636(12) 0.0125(8) 0.0175(9) -0.0059(9)
C6 0.0445(9) 0.0551(12) 0.0605(11) 0.0092(8) 0.0098(8) -0.0249(9)
C7 0.0479(9) 0.0807(14) 0.0400(9) 0.0054(9) 0.0151(7) -0.0227(10)
C8 0.0421(8) 0.0581(11) 0.0341(8) 0.0032(7) 0.0118(6) -0.0048(8)
C9 0.0248(6) 0.0349(8) 0.0238(6) -0.0035(5) 0.0063(5) -0.0002(5)
C10 0.0285(7) 0.0390(9) 0.0449(9) 0.0006(6) 0.0058(6) 0.0002(7)
C11 0.0256(7) 0.0560(11) 0.0543(10) -0.0031(7) 0.0069(7) -0.0009(8)
C12 0.0358(8) 0.0536(11) 0.0423(9) -0.0163(7) 0.0091(6) -0.0058(8)
C13 0.0454(8) 0.0366(9) 0.0355(8) -0.0089(6) 0.0121(6) -0.0067(6)
C14 0.0309(7) 0.0380(8) 0.0313(7) -0.0009(6) 0.0089(5) -0.0038(6)
C15 0.0233(6) 0.0259(7) 0.0396(8) 0.0006(5) 0.0024(5) 0.0016(6)
C16 0.0587(10) 0.0330(9) 0.0449(9) -0.0010(7) 0.0102(8) 0.0067(7)
C17 0.0694(12) 0.0301(9) 0.0673(13) -0.0016(8) 0.0110(10) 0.0113(8)
C18 0.0420(9) 0.0285(8) 0.0741(13) 0.0022(7) 0.0047(8) -0.0062(8)
C19 0.0377(8) 0.0407(9) 0.0547(10) 0.0033(7) 0.0084(7) -0.0117(8)
C20 0.0326(7) 0.0326(8) 0.0420(8) 0.0011(6) 0.0090(6) -0.0003(6)
C21 0.0233(6) 0.0309(7) 0.0327(7) 0.0015(5) 0.0050(5) -0.0012(6)
C22 0.0331(7) 0.0380(9) 0.0441(9) 0.0013(6) 0.0012(6) 0.0060(7)
C23 0.0339(8) 0.0514(11) 0.0486(10) 0.0068(7) -0.0049(7) 0.0029(8)
C24 0.0256(7) 0.0601(11) 0.0510(9) -0.0017(7) 0.0015(6) -0.0074(8)
C25 0.0309(7) 0.0517(11) 0.0605(11) -0.0099(7) 0.0080(7) 0.0045(9)
C26 0.0295(7) 0.0384(9) 0.0481(9) -0.0022(6) 0.0044(6) 0.0072(7)
C27 0.0280(6) 0.0306(7) 0.0345(7) 0.0031(5) 0.0119(5) 0.0025(6)
C28 0.0300(7) 0.0318(8) 0.0452(8) -0.0014(6) 0.0104(6) 0.0039(7)
C29 0.0270(6) 0.0393(8) 0.0356(7) 0.0043(6) 0.0064(6) 0.0072(6)
C30 0.0320(7) 0.0318(8) 0.0325(7) 0.0022(6) 0.0085(6) 0.0040(6)
Cr1 0.02209(10) 0.02451(11) 0.02716(11) 0.00111(8) 0.00691(7) 0.00371(9)
O1 0.0445(6) 0.0457(7) 0.0418(6) 0.0156(5) 0.0093(5) 0.0138(5)
O2 0.0552(7) 0.0373(7) 0.0805(9) -0.0142(6) 0.0154(7) -0.0111(6)
O3 0.0383(6) 0.0841(10) 0.0499(7) 0.0068(6) 0.0230(5) 0.0083(7)
O4 0.0540(7) 0.0442(7) 0.0476(7) -0.0103(6) 0.0007(5) -0.0063(6)
P1 0.02266(15) 0.02917(18) 0.02576(16) -0.00015(13) 0.00579(12) 0.00080(14)
P2 0.02295(15) 0.02462(18) 0.02950(17) 0.00002(12) 0.00413(12) 0.00330(14)
Si1 0.02813(18) 0.0322(2) 0.02609(18) -0.00233(15) 0.00286(14) 0.00240(15)

loop_
_atom_type_symbol
_atom_type_description
_atom_type_scat_dispersion_real
_atom_type_scat_dispersion_imag
_atom_type_scat_source
C C 0.0033 0.0016 'International Tables Vol C Tables 4.2.6.8 and 6.1.1.4'
H H 0.0000 0.0000 'International Tables Vol C Tables 4.2.6.8 and 6.1.1.4'
O O 0.0106 0.0060 'International Tables Vol C Tables 4.2.6.8 and 6.1.1.4'
P P 0.1023 0.0942 'International Tables Vol C Tables 4.2.6.8 and 6.1.1.4'
Si Si 0.0817 0.0704 'International Tables Vol C Tables 4.2.6.8 and 6.1.1.4'
Cr Cr 0.3209 0.6236 'International Tables Vol C Tables 4.2.6.8 and 6.1.1.4'

loop_
_geom_angle_atom_site_label_1
_geom_angle_atom_site_label_2
_geom_angle_atom_site_label_3
_geom_angle_site_symmetry_1
_geom_angle_site_symmetry_3
_geom_angle
_geom_angle_publ_flag
Si1 C1 H1A . . 109.5 ?
Si1 C1 H1B . . 109.5 ?
H1A C1 H1B . . 109.5 ?
Si1 C1 H1C . . 109.5 ?
H1A C1 H1C . . 109.5 ?
H1B C1 H1C . . 109.5 ?
Si1 C2 H2A . . 109.5 ?
Si1 C2 H2B . . 109.5 ?
H2A C2 H2B . . 109.5 ?
Si1 C2 H2C . . 109.5 ?
H2A C2 H2C . . 109.5 ?
H2B C2 H2C . . 109.5 ?
C4 C3 C8 . . 117.93(14) ?
C4 C3 P1 . . 120.31(11) ?
C8 C3 P1 . . 121.72(12) ?
C3 C4 C5 . . 121.64(15) ?
C3 C4 H4 . . 119.2 ?
C5 C4 H4 . . 119.2 ?
C6 C5 C4 . . 119.81(17) ?
C6 C5 H5 . . 120.1 ?
C4 C5 H5 . . 120.1 ?
C7 C6 C5 . . 119.55(16) ?
C7 C6 H6 . . 120.2 ?
C5 C6 H6 . . 120.2 ?
C6 C7 C8 . . 120.63(16) ?
C6 C7 H7 . . 119.7 ?
C8 C7 H7 . . 119.7 ?
C7 C8 C3 . . 120.44(16) ?
C7 C8 H8 . . 119.8 ?
C3 C8 H8 . . 119.8 ?
C14 C9 C10 . . 118.80(13) ?
C14 C9 P1 . . 120.32(10) ?
C10 C9 P1 . . 120.85(11) ?
C11 C10 C9 . . 120.16(15) ?
C11 C10 H10 . . 119.9 ?
C9 C10 H10 . . 119.9 ?
C12 C11 C10 . . 120.47(15) ?
C12 C11 H11 . . 119.8 ?
C10 C11 H11 . . 119.8 ?
C11 C12 C13 . . 119.81(14) ?
C11 C12 H12 . . 120.1 ?
C13 C12 H12 . . 120.1 ?
C12 C13 C14 . . 120.08(15) ?
C12 C13 H13 . . 120.0 ?
C14 C13 H13 . . 120.0 ?
C13 C14 C9 . . 120.63(14) ?
C13 C14 H14 . . 119.7 ?
C9 C14 H14 . . 119.7 ?
C16 C15 C20 . . 118.32(14) ?
C16 C15 P2 . . 123.72(12) ?
C20 C15 P2 . . 117.92(11) ?
C15 C16 C17 . . 120.34(17) ?
C15 C16 H16 . . 119.8 ?
C17 C16 H16 . . 119.8 ?
C18 C17 C16 . . 120.68(17) ?
C18 C17 H17 . . 119.7 ?
C16 C17 H17 . . 119.7 ?
C19 C18 C17 . . 119.50(16) ?
C19 C18 H18 . . 120.3 ?
C17 C18 H18 . . 120.3 ?
C18 C19 C20 . . 120.47(17) ?
C18 C19 H19 . . 119.8 ?
C20 C19 H19 . . 119.8 ?
C19 C20 C15 . . 120.70(15) ?
C19 C20 H20 . . 119.7 ?
C15 C20 H20 . . 119.7 ?
C26 C21 C22 . . 118.69(13) ?
C26 C21 P2 . . 119.72(11) ?
C22 C21 P2 . . 121.59(11) ?
C23 C22 C21 . . 120.26(15) ?
C23 C22 H22 . . 119.9 ?
C21 C22 H22 . . 119.9 ?
C24 C23 C22 . . 120.42(15) ?
C24 C23 H23 . . 119.8 ?
C22 C23 H23 . . 119.8 ?
C25 C24 C23 . . 120.02(14) ?
C25 C24 H24 . . 120.0 ?
C23 C24 H24 . . 120.0 ?
C24 C25 C26 . . 120.15(16) ?
C24 C25 H25 . . 119.9 ?
C26 C25 H25 . . 119.9 ?
C21 C26 C25 . . 120.45(15) ?
C21 C26 H26 . . 119.8 ?
C25 C26 H26 . . 119.8 ?
O1 C27 Cr1 . . 175.10(12) ?
O2 C28 Cr1 . . 175.62(14) ?
O3 C29 Cr1 . . 177.97(14) ?
O4 C30 Cr1 . . 174.21(13) ?
C27 Cr1 C29 . . 90.06(6) ?
C27 Cr1 C30 . . 84.22(6) ?
C29 Cr1 C30 . . 90.67(6) ?
C27 Cr1 C28 . . 87.73(7) ?
C29 Cr1 C28 . . 91.71(7) ?
C30 Cr1 C28 . . 171.61(6) ?
C27 Cr1 P1 . . 98.33(4) ?
C29 Cr1 P1 . . 171.42(4) ?
C30 Cr1 P1 . . 91.97(4) ?
C28 Cr1 P1 . . 86.83(5) ?
C27 Cr1 P2 . . 177.47(5) ?
C29 Cr1 P2 . . 91.42(4) ?
C30 Cr1 P2 . . 93.70(4) ?
C28 Cr1 P2 . . 94.28(5) ?
P1 Cr1 P2 . . 80.270(13) ?
C3 P1 C9 . . 103.03(6) ?
C3 P1 Si1 . . 109.81(5) ?
C9 P1 Si1 . . 106.13(5) ?
C3 P1 Cr1 . . 120.78(5) ?
C9 P1 Cr1 . . 120.41(4) ?
Si1 P1 Cr1 . . 95.386(16) ?
C15 P2 C21 . . 102.83(6) ?
C15 P2 Si1 . . 112.95(5) ?
C21 P2 Si1 . . 107.65(5) ?
C15 P2 Cr1 . . 117.58(5) ?
C21 P2 Cr1 . . 120.72(5) ?
Si1 P2 Cr1 . . 94.919(16) ?
C2 Si1 C1 . . 110.61(8) ?
C2 Si1 P1 . . 110.83(6) ?
C1 Si1 P1 . . 117.22(6) ?
C2 Si1 P2 . . 106.93(6) ?
C1 Si1 P2 . . 123.42(6) ?
P1 Si1 P2 . . 85.312(17) ?

loop_
_geom_bond_atom_site_label_1
_geom_bond_atom_site_label_2
_geom_bond_site_symmetry_2
_geom_bond_distance
_geom_bond_publ_flag
C1 Si1 . 1.8588(16) ?
C1 H1A . 0.9800 ?
C1 H1B . 0.9800 ?
C1 H1C . 0.9800 ?
C2 Si1 . 1.8580(16) ?
C2 H2A . 0.9800 ?
C2 H2B . 0.9800 ?
C2 H2C . 0.9800 ?
C3 C4 . 1.380(2) ?
C3 C8 . 1.394(2) ?
C3 P1 . 1.8277(15) ?
C4 C5 . 1.3813(14) ?
C4 H4 . 0.9500 ?
C5 C6 . 1.3760(15) ?
C5 H5 . 0.9500 ?
C6 C7 . 1.3756(15) ?
C6 H6 . 0.9500 ?
C7 C8 . 1.3818(15) ?
C7 H7 . 0.9500 ?
C8 H8 . 0.9500 ?
C9 C14 . 1.388(2) ?
C9 C10 . 1.3896(19) ?
C9 P1 . 1.8308(13) ?
C10 C11 . 1.389(2) ?
C10 H10 . 0.9500 ?
C11 C12 . 1.373(3) ?
C11 H11 . 0.9500 ?
C12 C13 . 1.379(2) ?
C12 H12 . 0.9500 ?
C13 C14 . 1.385(2) ?
C13 H13 . 0.9500 ?
C14 H14 . 0.9500 ?
C15 C16 . 1.388(2) ?
C15 C20 . 1.390(2) ?
C15 P2 . 1.8281(15) ?
C16 C17 . 1.389(3) ?
C16 H16 . 0.9500 ?
C17 C18 . 1.373(3) ?
C17 H17 . 0.9500 ?
C18 C19 . 1.369(3) ?
C18 H18 . 0.9500 ?
C19 C20 . 1.387(2) ?
C19 H19 . 0.9500 ?
C20 H20 . 0.9500 ?
C21 C26 . 1.385(2) ?
C21 C22 . 1.392(2) ?
C21 P2 . 1.8350(13) ?
C22 C23 . 1.388(2) ?
C22 H22 . 0.9500 ?
C23 C24 . 1.373(3) ?
C23 H23 . 0.9500 ?
C24 C25 . 1.369(3) ?
C24 H24 . 0.9500 ?
C25 C26 . 1.395(2) ?
C25 H25 . 0.9500 ?
C26 H26 . 0.9500 ?
C27 O1 . 1.1509(17) ?
C27 Cr1 . 1.8455(14) ?
C28 O2 . 1.1452(19) ?
C28 Cr1 . 1.8874(16) ?
C29 O3 . 1.1477(18) ?
C29 Cr1 . 1.8530(14) ?
C30 O4 . 1.1424(18) ?
C30 Cr1 . 1.8860(15) ?
Cr1 P1 . 2.3877(4) ?
Cr1 P2 . 2.3983(4) ?
P1 Si1 . 2.2731(5) ?
P2 Si1 . 2.2798(5) ?
